data_2005846
loop_
_publ_author_name
'Mallinson, P. R.'
'MacNicol, D. D.'
'McCormack, K. L.'
'Yufit, D. S.'
'Gall, J. H.'
'Henderson, R. K.'

_publ_contact_author
;
  Dr. P.R. Mallinson
  Chemistry Department
  University of Glasgow
  Glasgow G12 8QQ
  U.K.
;
_publ_section_title
;
 Hexakis(mercaptomethyl)benzene: a Structure Possessing Well Ordered
 Homodromic [SH&#x00B7;&#x00B7;&#x00B7;S]~6~ Interactions
;
_journal_issue 1
_journal_name_full 'Acta Crystallographica Section C'
_journal_page_first 90
_journal_page_last 92
_journal_paper_doi 10.1107/S0108270196010499
_journal_volume 53
_journal_year 1997
_chemical_formula_moiety 'C12 H18 S6'
_chemical_formula_sum 'C12 H18 S6'
_chemical_formula_weight 354.62
_chemical_name_systematic
;
hexakis[mercaptomethyl]benzene
;
_space_group_IT_number 148
_symmetry_cell_setting trigonal
_symmetry_space_group_name_Hall '-R 3'
_symmetry_space_group_name_H-M 'R -3 :H'
_atom_type_scat_source 'International Tables Vol C Tables 4.2.6.8 and 6.1.1.4'
_cell_angle_alpha 90.00
_cell_angle_beta 90.00
_cell_angle_gamma 120.00
_cell_formula_units_Z 3
_cell_length_a 16.088(2)
_cell_length_b 16.088(2)
_cell_length_c 5.197(1)
_cell_measurement_reflns_used 25
_cell_measurement_temperature 120(1)
_cell_measurement_theta_max 19.21
_cell_measurement_theta_min 16.57
_cell_volume 1164.9(3)
_computing_cell_refinement 'CAD-4 Express'
_computing_data_collection 'CAD-4 Express (Enraf-Nonius, 1995)'
_computing_data_reduction 'GX (Mallinson & Muir, 1985)'
_computing_publication_material SHELXL93
_computing_structure_refinement 'SHELXL93 (Sheldrick, 1993)'
_computing_structure_solution 'SHELXS86 (Sheldrick, 1990)'
_diffrn_ambient_temperature 120.0(10)
_diffrn_measurement_device 'Enraf-Nonius CAD4 diffractometer'
_diffrn_measurement_method \w-2\q
_diffrn_radiation_monochromator graphite
_diffrn_radiation_source 'fine-focus sealed tube'
_diffrn_radiation_type MoK\a
_diffrn_radiation_wavelength 0.71073
_diffrn_reflns_av_R_equivalents 0.0648
_diffrn_reflns_av_sigmaI/netI 0.1402
_diffrn_reflns_limit_h_max 0
_diffrn_reflns_limit_h_min -34
_diffrn_reflns_limit_k_max 34
_diffrn_reflns_limit_k_min 0
_diffrn_reflns_limit_l_max 11
_diffrn_reflns_limit_l_min 0
_diffrn_reflns_number 2715
_diffrn_reflns_theta_max 49.92
_diffrn_reflns_theta_min 2.53
_diffrn_standards_decay_% 2
_diffrn_standards_interval_time 120
_diffrn_standards_number 5
_exptl_absorpt_coefficient_mu 0.860
_exptl_absorpt_correction_type none
_exptl_crystal_colour colourless
_exptl_crystal_density_diffrn 1.517
_exptl_crystal_density_meas ?
_exptl_crystal_density_method none
_exptl_crystal_description needle
_exptl_crystal_F_000 558
_exptl_crystal_size_max 0.4
_exptl_crystal_size_mid 0.1
_exptl_crystal_size_min 0.1
_refine_diff_density_max 0.87
_refine_diff_density_min -0.45
_refine_ls_extinction_method none
_refine_ls_goodness_of_fit_all 0.847
_refine_ls_goodness_of_fit_obs 1.076
_refine_ls_hydrogen_treatment refall
_refine_ls_matrix_type full
_refine_ls_number_parameters 40
_refine_ls_number_reflns 2701
_refine_ls_number_restraints 0
_refine_ls_restrained_S_all 0.870
_refine_ls_restrained_S_obs 1.076
_refine_ls_R_factor_all 0.1663
_refine_ls_R_factor_obs 0.0554
_refine_ls_shift/esd_max 0.000
_refine_ls_shift/esd_mean 0.000
_refine_ls_structure_factor_coef Fsqd
_refine_ls_weighting_details 'w=1/[\s^2^(Fo^2^)+(0.045P)^2^] where P=(Fo^2^+2Fc^2^)/3'
_refine_ls_weighting_scheme calc
_refine_ls_wR_factor_all 0.1230
_refine_ls_wR_factor_obs 0.1040
_reflns_number_observed 1261
_reflns_number_total 2705
_reflns_observed_criterion >2sigma(I)
_cod_data_source_file bm1105.cif
_cod_data_source_block default
_cod_depositor_comments
;
The following automatic conversions were performed:

'_geom_bond_publ_flag' value 'Y' changed to 'y' according to
/home/saulius/struct/CIF-dictionaries/cif_core.dic dictionary named
'cif_core.dic' version 2.4.1 from 2010-06-29 (4
times).

'_geom_bond_publ_flag' value 'N' changed to 'n' according to
/home/saulius/struct/CIF-dictionaries/cif_core.dic dictionary named
'cif_core.dic' version 2.4.1 from 2010-06-29 (3
times).

'_geom_angle_publ_flag' value 'Y' changed to 'y' according
to /home/saulius/struct/CIF-dictionaries/cif_core.dic dictionary
named 'cif_core.dic' version 2.4.1 from 2010-06-29 (5
times).

'_geom_angle_publ_flag' value 'N' changed to 'n' according
to /home/saulius/struct/CIF-dictionaries/cif_core.dic dictionary
named 'cif_core.dic' version 2.4.1 from 2010-06-29 (6 times).

Automatic conversion script
Id: cif_fix_values 1715 2011-07-08 13:25:40Z adriana 

The following automatic conversions were performed:

'_exptl_crystal_density_meas' value 'not measured' was changed to '?'
- the value is perceived as not measured.

Automatic conversion script
Id: cif_fix_values 3008 2015-01-20 13:52:24Z robertas 

The following automatic conversions were performed:

'_refine_ls_weighting_scheme' value 'calc
w=1/[\s^2^(Fo^2^)+(0.045P)^2^] where P=(Fo^2^+2Fc^2^)/3' was changed
to 'calc'. New tag '_refine_ls_weighting_details' was created. The
value of the new tag was set to 'w=1/[\s^2^(Fo^2^)+(0.045P)^2^] where
P=(Fo^2^+2Fc^2^)/3'.

Automatic conversion script
Id: cif_fix_values 3143 2015-03-26 13:38:13Z robertas 
;
_cod_original_sg_symbol_H-M 'R -3'
_cod_database_code 2005846

loop_
_symmetry_equiv_pos_as_xyz
'x, y, z'
'-y, x-y, z'
'-x+y, -x, z'
'x+2/3, y+1/3, z+1/3'
'-y+2/3, x-y+1/3, z+1/3'
'-x+y+2/3, -x+1/3, z+1/3'
'x+1/3, y+2/3, z+2/3'
'-y+1/3, x-y+2/3, z+2/3'
'-x+y+1/3, -x+2/3, z+2/3'
'-x, -y, -z'
'y, -x+y, -z'
'x-y, x, -z'
'-x+2/3, -y+1/3, -z+1/3'
'y+2/3, -x+y+1/3, -z+1/3'
'x-y+2/3, x+1/3, -z+1/3'
'-x+1/3, -y+2/3, -z+2/3'
'y+1/3, -x+y+2/3, -z+2/3'
'x-y+1/3, x+2/3, -z+2/3'

loop_
_atom_site_aniso_label
_atom_site_aniso_U_11
_atom_site_aniso_U_22
_atom_site_aniso_U_33
_atom_site_aniso_U_12
_atom_site_aniso_U_13
_atom_site_aniso_U_23
S1 0.01629(13) 0.01306(13) 0.01758(13) 0.00551(10) 0.00250(10) 0.00281(10)
C1 0.0087(4) 0.0089(4) 0.0143(4) 0.0041(3) -0.0002(3) -0.0001(3)
C2 0.0108(4) 0.0095(4) 0.0157(5) 0.0040(3) 0.0001(3) -0.0007(3)

loop_
_atom_site_label
_atom_site_occupancy
_atom_site_fract_x
_atom_site_fract_y
_atom_site_fract_z
_atom_site_U_iso_or_equiv
_atom_site_thermal_displace_type
_atom_site_calc_flag
_atom_site_type_symbol
S1 1 0.12756(2) 0.42611(2) -0.00817(6) 0.01645(8) Uani d S
C1 1 0.25648(7) 0.57146(7) -0.3339(2) 0.0108(2) Uani d C
C2 1 0.17428(8) 0.46913(8) -0.3324(2) 0.0125(2) Uani d C
H1 1 0.2075(17) 0.4515(17) 0.0875(46) 0.039(6) Uiso d H
H21 1 0.1199(12) 0.4625(13) -0.428(4) 0.013(4) Uiso d H
H22 1 0.1942(14) 0.4292(14) -0.405(4) 0.019(5) Uiso d H

loop_
_geom_angle_atom_site_label_1
_geom_angle_atom_site_label_2
_geom_angle_atom_site_label_3
_geom_angle_site_symmetry_1
_geom_angle_site_symmetry_3
_geom_angle
_geom_angle_publ_flag
C2 S1 H1 . . 94.7(11) y
C1 C1 C1 15_554 14_454 120 y
C1 C1 C2 15_554 . 119.77(9) y
C1 C1 C2 14_454 . 120.23(9) n
C1 C2 S1 . . 112.72(8) y
S1 H1 S1 15_555 . 165.7(5) y
C1 C2 H21 . . 111.7(10) n
S1 C2 H21 . . 104.6(11) n
C1 C2 H22 . . 109.5(12) n
S1 C2 H22 . . 109.2(12) n
H21 C2 H22 . . 108.9(17) n

loop_
_geom_bond_atom_site_label_1
_geom_bond_atom_site_label_2
_geom_bond_site_symmetry_2
_geom_bond_distance
_geom_bond_publ_flag
S1 C2 . 1.8340(13) y
S1 H1 . 1.24(3) y
C1 C1 15_554 1.4074(10) y
C1 C1 14_454 1.4076(10) n
C1 C2 . 1.5107(15) y
C2 H21 . 0.97(2) n
C2 H22 . 0.93(2) n
